data_4130072
loop_
_publ_author_name
'Mummadi, Suresh'
'Unruh, Daniel K.'
'Zhao, Jiyang'
'Li, Shuhua'
'Krempner, Clemens'

_publ_section_title
;
 &quot;Inverse&quot; Frustrated Lewis Pairs--Activation of Dihydrogen with
 Organosuperbases and Moderate to Weak Lewis Acids.
;
_journal_issue 10
_journal_name_full 'Journal of the American Chemical Society'
_journal_page_first 3286
_journal_page_last 3289
_journal_paper_doi 10.1021/jacs.5b13545
_journal_volume 138
_journal_year 2016
_chemical_formula_sum 'C34 H50 B N4 O0.58 P'
_chemical_formula_weight 565.87
_space_group_IT_number 19
_space_group_name_Hall 'P 2ac 2ab'
_space_group_name_H-M_alt 'P 21 21 21'
_symmetry_cell_setting orthorhombic
_symmetry_Int_Tables_number 19
_symmetry_space_group_name_Hall 'P 2ac 2ab'
_symmetry_space_group_name_H-M 'P 21 21 21'
_atom_sites_solution_hydrogens mixed
_atom_sites_solution_primary dual
_atom_sites_solution_secondary difmap
_audit_creation_date 2014-12-22T13:36:58-00:00
_audit_creation_method 'WinGX routine CIF_UPDATE'
_cell_angle_alpha 90
_cell_angle_beta 90
_cell_angle_gamma 90
_cell_formula_units_Z 4
_cell_length_a 11.8285(19)
_cell_length_b 11.8866(19)
_cell_length_c 22.494(4)
_cell_measurement_reflns_used 2346
_cell_measurement_temperature 100(2)
_cell_measurement_theta_max 20.81
_cell_measurement_theta_min 2.43
_cell_volume 3162.7(9)
_computing_cell_refinement 'Bruker SAINT'
_computing_data_collection 'Bruker APEX2'
_computing_data_reduction 'Bruker SAINT'
_computing_structure_refinement 'SHELXL-2014 (Sheldrick, 2014)'
_computing_structure_solution 'SHELXS-97 (Sheldrick 2008)'
_diffrn_ambient_temperature 100(2)
_diffrn_measured_fraction_theta_full 0.999
_diffrn_measured_fraction_theta_max 0.999
_diffrn_measurement_device_type 'Bruker APEX-II CCD'
_diffrn_measurement_method '\w scans'
_diffrn_radiation_monochromator graphite
_diffrn_radiation_source 'fine-focus sealed tube'
_diffrn_radiation_type MoK\a
_diffrn_radiation_wavelength 0.71073
_diffrn_reflns_av_R_equivalents 0.0599
_diffrn_reflns_Laue_measured_fraction_full 0.999
_diffrn_reflns_Laue_measured_fraction_max 0.999
_diffrn_reflns_limit_h_max 14
_diffrn_reflns_limit_h_min -9
_diffrn_reflns_limit_k_max 12
_diffrn_reflns_limit_k_min -14
_diffrn_reflns_limit_l_max 26
_diffrn_reflns_limit_l_min -27
_diffrn_reflns_number 14102
_diffrn_reflns_point_group_measured_fraction_full 0.999
_diffrn_reflns_point_group_measured_fraction_max 0.999
_diffrn_reflns_theta_full 25.242
_diffrn_reflns_theta_max 25.354
_diffrn_reflns_theta_min 1.811
_exptl_absorpt_coefficient_mu 0.118
_exptl_absorpt_correction_T_max 0.7456
_exptl_absorpt_correction_T_min 0.6633
_exptl_absorpt_correction_type multi-scan
_exptl_absorpt_process_details SADABS
_exptl_crystal_colour colourless
_exptl_crystal_density_diffrn 1.188
_exptl_crystal_description plate
_exptl_crystal_F_000 1226.6
_exptl_crystal_size_max 0.175
_exptl_crystal_size_mid 0.08
_exptl_crystal_size_min 0.03
_refine_diff_density_max 0.201
_refine_diff_density_min -0.318
_refine_diff_density_rms 0.043
_refine_ls_abs_structure_details
;
 Flack x determined using 1618 quotients [(I+)-(I-)]/[(I+)+(I-)]
 (Parsons, Flack and Wagner, Acta Cryst. B69 (2013) 249-259).
;
_refine_ls_abs_structure_Flack 0.05(8)
_refine_ls_extinction_method none
_refine_ls_goodness_of_fit_ref 1.013
_refine_ls_hydrogen_treatment mixed
_refine_ls_matrix_type full
_refine_ls_number_parameters 413
_refine_ls_number_reflns 5789
_refine_ls_number_restraints 370
_refine_ls_restrained_S_all 1
_refine_ls_R_factor_all 0.0707
_refine_ls_R_factor_gt 0.0465
_refine_ls_shift/su_max 0
_refine_ls_shift/su_mean 0
_refine_ls_structure_factor_coef Fsqd
_refine_ls_weighting_details 'w=1/[\s^2^(Fo^2^)+(0.0348P)^2^+0.3513P] where P=(Fo^2^+2Fc^2^)/3'
_refine_ls_weighting_scheme calc
_refine_ls_wR_factor_gt 0.0903
_refine_ls_wR_factor_ref 0.1004
_reflns_number_gt 4499
_reflns_number_total 5789
_reflns_threshold_expression 'I > 2\s(I)'
_cod_data_source_file ja5b13545_si_002.cif
_cod_data_source_block 2
_cod_database_code 4130072
_shelx_estimated_absorpt_t_min 0.98
_shelx_estimated_absorpt_t_max 0.996

loop_
_symmetry_equiv_pos_as_xyz
'x, y, z'
'-x+1/2, -y, z+1/2'
'-x, y+1/2, -z+1/2'
'x+1/2, -y+1/2, -z'

loop_
_atom_site_label
_atom_site_type_symbol
_atom_site_fract_x
_atom_site_fract_y
_atom_site_fract_z
_atom_site_U_iso_or_equiv
_atom_site_adp_type
_atom_site_occupancy
_atom_site_calc_flag
_atom_site_disorder_assembly
_atom_site_disorder_group
P1 P 0.40437(8) 0.49119(8) 0.40663(4) 0.0189(2) Uani 1 d . .
N1 N 0.4805(2) 0.5777(2) 0.36820(12) 0.0187(7) Uani 1 d . .
N2 N 0.4967(2) 0.4019(2) 0.42995(13) 0.0216(7) Uani 1 d . .
H2 H 0.5543 0.3933 0.4056 0.026 Uiso 1 calc . .
N3 N 0.3351(2) 0.5575(3) 0.45842(13) 0.0217(7) Uani 1 d . .
N4 N 0.3082(2) 0.4310(3) 0.36622(14) 0.0241(8) Uani 1 d . .
B1 B 0.7249(3) 0.3542(4) 0.29398(19) 0.0199(9) Uani 1 d . .
H1A H 0.636(5) 0.347(11) 0.311(6) 0.024 Uiso 0.418(8) d A 1
O1 O 0.6076(4) 0.3672(4) 0.3198(3) 0.0218(15) Uani 0.582(8) d A 2
H1B H 0.586 0.434 0.3156 0.033 Uiso 0.582(8) calc A 2
C1 C 0.8086(3) 0.4458(3) 0.32495(16) 0.0213(8) Uani 1 d . .
C2 C 0.7176(3) 0.3796(3) 0.22245(16) 0.0229(8) Uani 1 d . .
C3 C 0.7632(3) 0.2249(3) 0.30807(16) 0.0211(8) Uani 1 d . .
C4 C 0.9080(4) 0.0780(3) 0.31484(16) 0.0287(9) Uani 1 d . .
H4 H 0.9853 0.0569 0.3118 0.034 Uiso 1 calc . .
C5 C 0.9368(3) 0.6117(3) 0.38596(18) 0.0287(10) Uani 1 d . .
H5 H 0.9789 0.6675 0.4066 0.034 Uiso 1 calc . .
C6 C 0.6857(3) 0.1417(3) 0.32336(15) 0.0248(9) Uani 1 d . .
H6 H 0.6082 0.1617 0.3265 0.03 Uiso 1 calc . .
C7 C 0.8281(3) -0.0019(3) 0.32948(15) 0.0296(9) Uani 1 d . .
H7 H 0.8494 -0.0779 0.3362 0.035 Uiso 1 calc . .
C8 C 0.8472(3) 0.5431(3) 0.29722(17) 0.0229(9) Uani 1 d . .
H8 H 0.8299 0.5539 0.2564 0.027 Uiso 1 calc . .
C9 C 0.4395(3) 0.6341(3) 0.31349(16) 0.0266(9) Uani 1 d . .
H9A H 0.3767 0.6865 0.3225 0.032 Uiso 1 calc . .
H9B H 0.4137 0.5784 0.2837 0.032 Uiso 1 calc . .
C10 C 0.6013(3) 0.7312(3) 0.34934(16) 0.0262(9) Uani 1 d . .
H10A H 0.6819 0.7495 0.3424 0.031 Uiso 1 calc . .
H10B H 0.5635 0.7968 0.3678 0.031 Uiso 1 calc . .
C11 C 0.2073(3) 0.4862(3) 0.34044(17) 0.0288(9) Uani 1 d . .
H11A H 0.2269 0.5287 0.304 0.035 Uiso 1 calc . .
H11B H 0.1715 0.5379 0.3694 0.035 Uiso 1 calc . .
C12 C 0.5430(3) 0.6972(3) 0.29162(17) 0.0264(9) Uani 1 d . .
H12A H 0.5213 0.7641 0.268 0.032 Uiso 1 calc . .
H12B H 0.5922 0.6481 0.2672 0.032 Uiso 1 calc . .
C13 C 0.3739(3) 0.6670(3) 0.48280(17) 0.0251(9) Uani 1 d . .
H13A H 0.3863 0.7224 0.4506 0.03 Uiso 1 calc . .
H13B H 0.445 0.6579 0.5056 0.03 Uiso 1 calc . .
C14 C 0.5892(3) 0.6269(3) 0.38793(16) 0.0219(8) Uani 1 d . .
H14A H 0.6525 0.5739 0.3812 0.026 Uiso 1 calc . .
H14B H 0.5866 0.6471 0.4306 0.026 Uiso 1 calc . .
C15 C 0.9101(3) 0.6256(3) 0.32626(17) 0.0283(9) Uani 1 d . .
H15 H 0.9344 0.6908 0.3054 0.034 Uiso 1 calc . .
C16 C 0.6268(3) 0.4380(3) 0.19704(18) 0.0311(10) Uani 1 d . .
H16 H 0.5649 0.4587 0.2216 0.037 Uiso 1 calc . .
C17 C 0.1755(3) 0.6375(4) 0.50161(18) 0.0340(10) Uani 1 d . .
H17A H 0.1175 0.6299 0.5331 0.041 Uiso 1 calc . .
H17B H 0.1409 0.6735 0.4663 0.041 Uiso 1 calc . .
C18 C 0.1310(3) 0.3875(3) 0.32645(18) 0.0316(10) Uani 1 d . .
H18A H 0.0779 0.4061 0.2939 0.038 Uiso 1 calc . .
H18B H 0.0872 0.3645 0.3619 0.038 Uiso 1 calc . .
C19 C 0.7163(4) 0.0309(3) 0.33418(17) 0.0318(10) Uani 1 d . .
H19 H 0.6602 -0.0226 0.3449 0.038 Uiso 1 calc . .
C20 C 0.8767(3) 0.1885(3) 0.30459(17) 0.0262(9) Uani 1 d . .
H20 H 0.9336 0.2417 0.2949 0.031 Uiso 1 calc . .
C21 C 0.8391(3) 0.4355(3) 0.38516(17) 0.0261(9) Uani 1 d . .
H21 H 0.8158 0.3703 0.4063 0.031 Uiso 1 calc . .
C22 C 0.9014(3) 0.5160(3) 0.41477(17) 0.0295(9) Uani 1 d . .
H22 H 0.9201 0.5052 0.4554 0.035 Uiso 1 calc . .
C23 C 0.8044(3) 0.3511(3) 0.18310(17) 0.0314(10) Uani 1 d . .
H23 H 0.8674 0.3104 0.198 0.038 Uiso 1 calc . .
C24 C 0.2134(3) 0.2952(4) 0.3075(2) 0.0366(11) Uani 1 d . .
H24A H 0.2383 0.3065 0.2659 0.044 Uiso 0.61(2) calc B 1
H24B H 0.1778 0.2201 0.311 0.044 Uiso 0.61(2) calc B 1
H24C H 0.2009 0.2256 0.3308 0.044 Uiso 0.39(2) calc B 2
H24D H 0.2049 0.2776 0.2647 0.044 Uiso 0.39(2) calc B 2
C25 C 0.7109(4) 0.4382(4) 0.10004(19) 0.0442(11) Uani 1 d . .
H25 H 0.7088 0.458 0.0591 0.053 Uiso 1 calc . .
C26 C 0.2769(3) 0.7039(3) 0.52351(18) 0.0306(10) Uani 1 d . .
H26A H 0.2938 0.6857 0.5655 0.037 Uiso 1 calc . .
H26B H 0.2632 0.7858 0.52 0.037 Uiso 1 calc . .
C27 C 0.8029(4) 0.3794(4) 0.12333(18) 0.0416(11) Uani 1 d . .
H27 H 0.8642 0.3588 0.0983 0.05 Uiso 1 calc . .
C28 C 0.5045(4) 0.3307(4) 0.4844(2) 0.0390(11) Uani 1 d . .
C29 C 0.2265(3) 0.5251(4) 0.48611(18) 0.0328(10) Uani 1 d . .
H29A H 0.2387 0.4787 0.5221 0.039 Uiso 1 calc . .
H29B H 0.1781 0.4832 0.4579 0.039 Uiso 1 calc . .
C30 C 0.6238(4) 0.4669(3) 0.13695(18) 0.0387(11) Uani 1 d . .
H30 H 0.5607 0.5069 0.1216 0.046 Uiso 1 calc . .
C31 C 0.3148(7) 0.3061(7) 0.3510(6) 0.026(2) Uani 0.61(2) d B 1
H31A H 0.3046 0.2584 0.3867 0.032 Uiso 0.61(2) calc B 1
H31B H 0.3873 0.2868 0.3315 0.032 Uiso 0.61(2) calc B 1
C32 C 0.3300(9) 0.3445(15) 0.3203(8) 0.025(4) Uani 0.39(2) d B 2
H32A H 0.3821 0.2859 0.3354 0.03 Uiso 0.39(2) calc B 2
H32B H 0.3629 0.3786 0.2841 0.03 Uiso 0.39(2) calc B 2
C33 C 0.5429(12) 0.2168(9) 0.4700(6) 0.050(3) Uani 0.503(8) d C 1
H33A H 0.4777 0.17 0.4594 0.075 Uiso 0.503(8) calc C 1
H33B H 0.5813 0.1842 0.5046 0.075 Uiso 0.503(8) calc C 1
H33C H 0.5955 0.2198 0.4364 0.075 Uiso 0.503(8) calc C 1
C34 C 0.4049(8) 0.3316(9) 0.5248(4) 0.045(3) Uani 0.503(8) d C 1
H34A H 0.3376 0.3074 0.5028 0.068 Uiso 0.503(8) calc C 1
H34B H 0.3931 0.408 0.5401 0.068 Uiso 0.503(8) calc C 1
H34C H 0.4183 0.2801 0.5581 0.068 Uiso 0.503(8) calc C 1
C35 C 0.6063(8) 0.3893(9) 0.5234(4) 0.050(3) Uani 0.503(8) d C 1
H35A H 0.6241 0.3416 0.5577 0.075 Uiso 0.503(8) calc C 1
H35B H 0.5816 0.4635 0.5373 0.075 Uiso 0.503(8) calc C 1
H35C H 0.6737 0.3976 0.4985 0.075 Uiso 0.503(8) calc C 1
C36 C 0.3894(9) 0.2488(8) 0.4745(5) 0.069(4) Uani 0.497(8) d C 2
H36A H 0.3847 0.1937 0.5068 0.104 Uiso 0.497(8) calc C 2
H36B H 0.3953 0.2094 0.4364 0.104 Uiso 0.497(8) calc C 2
H36C H 0.3213 0.2958 0.4746 0.104 Uiso 0.497(8) calc C 2
C37 C 0.4968(11) 0.3900(11) 0.5378(4) 0.072(4) Uani 0.497(8) d C 2
H37A H 0.551 0.4523 0.5376 0.108 Uiso 0.497(8) calc C 2
H37B H 0.514 0.3394 0.5711 0.108 Uiso 0.497(8) calc C 2
H37C H 0.4201 0.4198 0.5424 0.108 Uiso 0.497(8) calc C 2
C38 C 0.6062(12) 0.2573(13) 0.4764(7) 0.077(5) Uani 0.497(8) d C 2
H38A H 0.6747 0.3036 0.4776 0.115 Uiso 0.497(8) calc C 2
H38B H 0.6015 0.2188 0.4379 0.115 Uiso 0.497(8) calc C 2
H38C H 0.6089 0.2014 0.5084 0.115 Uiso 0.497(8) calc C 2

loop_
_atom_site_aniso_label
_atom_site_aniso_U_11
_atom_site_aniso_U_22
_atom_site_aniso_U_33
_atom_site_aniso_U_23
_atom_site_aniso_U_13
_atom_site_aniso_U_12
P1 0.0167(4) 0.0177(5) 0.0223(5) -0.0023(5) 0.0000(4) 0.0007(4)
N1 0.0144(15) 0.0220(17) 0.0197(16) 0.0032(14) -0.0027(12) -0.0007(13)
N2 0.0210(16) 0.0180(17) 0.0257(17) 0.0045(14) 0.0041(13) 0.0029(13)
N3 0.0177(15) 0.0228(17) 0.0245(17) -0.0051(14) 0.0041(13) -0.0019(14)
N4 0.0183(16) 0.0205(17) 0.0336(18) -0.0130(15) -0.0017(14) 0.0013(14)
B1 0.013(2) 0.022(2) 0.025(2) -0.0017(19) 0.0023(17) -0.0008(17)
O1 0.021(3) 0.017(3) 0.028(3) -0.002(2) 0.004(2) 0.003(2)
C1 0.0169(18) 0.0207(19) 0.026(2) -0.0025(17) 0.0009(16) 0.0054(16)
C2 0.025(2) 0.0149(19) 0.029(2) -0.0029(17) -0.0044(16) -0.0053(16)
C3 0.026(2) 0.022(2) 0.0147(18) -0.0019(16) 0.0019(16) -0.0019(16)
C4 0.033(2) 0.027(2) 0.026(2) 0.0004(18) 0.0020(19) 0.0061(19)
C5 0.021(2) 0.027(2) 0.038(2) -0.0099(19) -0.0063(17) 0.0027(17)
C6 0.028(2) 0.027(2) 0.020(2) 0.0018(18) 0.0006(17) -0.0032(17)
C7 0.047(2) 0.020(2) 0.0212(19) -0.0004(19) 0.0003(17) 0.006(2)
C8 0.0197(19) 0.023(2) 0.026(2) -0.0005(17) -0.0030(16) 0.0006(16)
C9 0.024(2) 0.032(2) 0.023(2) 0.0062(19) -0.0025(16) 0.0033(17)
C10 0.028(2) 0.019(2) 0.031(2) -0.0001(17) 0.0032(19) -0.0009(18)
C11 0.0191(18) 0.033(2) 0.035(2) -0.006(2) -0.0023(16) -0.0012(18)
C12 0.031(2) 0.023(2) 0.026(2) 0.0055(18) 0.0014(18) 0.0038(18)
C13 0.022(2) 0.024(2) 0.030(2) -0.0082(18) -0.0017(17) -0.0015(16)
C14 0.0175(18) 0.0203(19) 0.028(2) -0.0004(17) -0.0025(16) -0.0014(17)
C15 0.023(2) 0.024(2) 0.038(2) 0.0003(19) -0.0005(18) -0.0016(18)
C16 0.029(2) 0.026(2) 0.039(2) 0.000(2) -0.0063(18) -0.0033(18)
C17 0.021(2) 0.047(3) 0.034(2) -0.013(2) 0.0075(18) -0.0038(19)
C18 0.023(2) 0.038(2) 0.033(2) -0.007(2) -0.0013(17) -0.0024(18)
C19 0.043(2) 0.023(2) 0.029(2) 0.0040(19) 0.0031(19) -0.0070(19)
C20 0.029(2) 0.024(2) 0.026(2) -0.0007(18) 0.0017(18) -0.0014(17)
C21 0.021(2) 0.027(2) 0.030(2) -0.0020(19) -0.0014(17) 0.0049(17)
C22 0.0242(19) 0.034(2) 0.030(2) -0.0033(19) -0.0022(17) 0.008(2)
C23 0.035(2) 0.033(2) 0.027(2) -0.002(2) -0.0032(18) 0.008(2)
C24 0.031(2) 0.035(2) 0.044(3) -0.014(2) -0.007(2) -0.0024(19)
C25 0.065(3) 0.041(3) 0.027(2) 0.003(2) -0.011(2) -0.004(2)
C26 0.028(2) 0.035(2) 0.029(2) -0.015(2) 0.0029(18) 0.0018(19)
C27 0.053(3) 0.045(3) 0.026(2) -0.003(2) 0.001(2) 0.003(2)
C28 0.043(3) 0.037(3) 0.037(2) 0.020(2) 0.018(2) 0.016(2)
C29 0.026(2) 0.040(3) 0.032(2) -0.007(2) 0.0098(17) -0.0100(19)
C30 0.044(3) 0.035(3) 0.037(2) 0.007(2) -0.016(2) -0.004(2)
C31 0.028(4) 0.019(4) 0.032(6) -0.008(4) -0.003(4) 0.000(3)
C32 0.020(5) 0.032(7) 0.023(7) -0.013(6) -0.005(4) 0.008(4)
C33 0.085(9) 0.032(5) 0.033(6) 0.015(5) 0.004(7) 0.022(5)
C34 0.040(5) 0.060(7) 0.035(5) 0.021(5) 0.008(4) 0.001(5)
C35 0.045(6) 0.069(7) 0.037(5) 0.009(5) -0.012(4) 0.000(5)
C36 0.080(7) 0.041(6) 0.086(8) 0.026(6) 0.035(6) 0.006(5)
C37 0.085(10) 0.100(9) 0.032(5) 0.010(5) 0.004(5) 0.052(7)
C38 0.082(8) 0.088(10) 0.060(8) 0.054(8) 0.039(8) 0.057(7)

loop_
_atom_type_symbol
_atom_type_description
_atom_type_scat_dispersion_real
_atom_type_scat_dispersion_imag
_atom_type_scat_source
C C 0.0033 0.0016 'International Tables Vol C Tables 4.2.6.8 and 6.1.1.4'
H H 0 0 'International Tables Vol C Tables 4.2.6.8 and 6.1.1.4'
B B 0.0013 0.0007 'International Tables Vol C Tables 4.2.6.8 and 6.1.1.4'
N N 0.0061 0.0033 'International Tables Vol C Tables 4.2.6.8 and 6.1.1.4'
P P 0.1023 0.0942 'International Tables Vol C Tables 4.2.6.8 and 6.1.1.4'
O O 0.0106 0.006 'International Tables Vol C Tables 4.2.6.8 and 6.1.1.4'

loop_
_geom_angle_atom_site_label_1
_geom_angle_atom_site_label_2
_geom_angle_atom_site_label_3
_geom_angle
N2 P1 N1 102.45(15)
N2 P1 N4 111.54(16)
N1 P1 N4 111.80(16)
N2 P1 N3 115.30(16)
N1 P1 N3 110.79(16)
N4 P1 N3 105.16(15)
C14 N1 C9 110.8(3)
C14 N1 P1 125.1(2)
C9 N1 P1 123.3(2)
C28 N2 P1 133.1(3)
C28 N2 H2 113.5
P1 N2 H2 113.5
C29 N3 C13 109.9(3)
C29 N3 P1 127.8(3)
C13 N3 P1 122.2(2)
C11 N4 C32 100.1(6)
C11 N4 C31 112.6(4)
C11 N4 P1 126.1(2)
C32 N4 P1 125.1(4)
C31 N4 P1 121.3(4)
O1 B1 C1 109.0(3)
O1 B1 C3 106.0(3)
C1 B1 C3 112.2(3)
O1 B1 C2 108.1(4)
C1 B1 C2 109.2(3)
C3 B1 C2 112.2(3)
C1 B1 H1A 118(7)
C3 B1 H1A 97(7)
C2 B1 H1A 108(7)
B1 O1 H1B 109.5
C8 C1 C21 114.8(3)
C8 C1 B1 124.3(3)
C21 C1 B1 120.6(3)
C23 C2 C16 115.2(3)
C23 C2 B1 122.6(3)
C16 C2 B1 122.1(3)
C6 C3 C20 114.9(3)
C6 C3 B1 122.3(3)
C20 C3 B1 122.8(3)
C7 C4 C20 120.6(4)
C7 C4 H4 119.7
C20 C4 H4 119.7
C22 C5 C15 119.0(4)
C22 C5 H5 120.5
C15 C5 H5 120.5
C19 C6 C3 123.1(4)
C19 C6 H6 118.4
C3 C6 H6 118.4
C4 C7 C19 118.6(4)
C4 C7 H7 120.7
C19 C7 H7 120.7
C1 C8 C15 123.4(3)
C1 C8 H8 118.3
C15 C8 H8 118.3
N1 C9 C12 103.2(3)
N1 C9 H9A 111.1
C12 C9 H9A 111.1
N1 C9 H9B 111.1
C12 C9 H9B 111.1
H9A C9 H9B 109.1
C14 C10 C12 103.2(3)
C14 C10 H10A 111.1
C12 C10 H10A 111.1
C14 C10 H10B 111.1
C12 C10 H10B 111.1
H10A C10 H10B 109.1
N4 C11 C18 102.6(3)
N4 C11 H11A 111.2
C18 C11 H11A 111.2
N4 C11 H11B 111.2
C18 C11 H11B 111.2
H11A C11 H11B 109.2
C9 C12 C10 102.7(3)
C9 C12 H12A 111.2
C10 C12 H12A 111.2
C9 C12 H12B 111.2
C10 C12 H12B 111.2
H12A C12 H12B 109.1
N3 C13 C26 103.9(3)
N3 C13 H13A 111
C26 C13 H13A 111
N3 C13 H13B 111
C26 C13 H13B 111
H13A C13 H13B 109
N1 C14 C10 103.5(3)
N1 C14 H14A 111.1
C10 C14 H14A 111.1
N1 C14 H14B 111.1
C10 C14 H14B 111.1
H14A C14 H14B 109
C5 C15 C8 119.4(4)
C5 C15 H15 120.3
C8 C15 H15 120.3
C30 C16 C2 122.4(4)
C30 C16 H16 118.8
C2 C16 H16 118.8
C29 C17 C26 102.7(3)
C29 C17 H17A 111.2
C26 C17 H17A 111.2
C29 C17 H17B 111.2
C26 C17 H17B 111.2
H17A C17 H17B 109.1
C11 C18 C24 103.6(3)
C11 C18 H18A 111.1
C24 C18 H18A 111.1
C11 C18 H18B 111.1
C24 C18 H18B 111.1
H18A C18 H18B 109
C7 C19 C6 120.3(4)
C7 C19 H19 119.9
C6 C19 H19 119.9
C4 C20 C3 122.4(4)
C4 C20 H20 118.8
C3 C20 H20 118.8
C22 C21 C1 122.8(4)
C22 C21 H21 118.6
C1 C21 H21 118.6
C5 C22 C21 120.6(4)
C5 C22 H22 119.7
C21 C22 H22 119.7
C27 C23 C2 123.1(4)
C27 C23 H23 118.5
C2 C23 H23 118.5
C32 C24 C18 104.4(5)
C18 C24 C31 104.9(4)
C18 C24 H24A 110.8
C31 C24 H24A 110.8
C18 C24 H24B 110.8
C31 C24 H24B 110.8
H24A C24 H24B 108.8
C32 C24 H24C 110.9
C18 C24 H24C 110.9
C32 C24 H24D 110.9
C18 C24 H24D 110.9
H24C C24 H24D 108.9
C30 C25 C27 119.0(4)
C30 C25 H25 120.5
C27 C25 H25 120.5
C17 C26 C13 104.4(3)
C17 C26 H26A 110.9
C13 C26 H26A 110.9
C17 C26 H26B 110.9
C13 C26 H26B 110.9
H26A C26 H26B 108.9
C23 C27 C25 119.7(4)
C23 C27 H27 120.1
C25 C27 H27 120.1
C33 C28 C34 112.8(7)
C37 C28 N2 114.6(6)
C33 C28 N2 111.2(6)
C34 C28 N2 116.7(5)
C37 C28 C38 116.7(9)
N2 C28 C38 106.3(6)
C33 C28 C35 106.4(7)
C34 C28 C35 104.5(6)
N2 C28 C35 104.1(4)
C37 C28 C36 110.6(8)
N2 C28 C36 99.7(5)
C38 C28 C36 107.2(8)
N3 C29 C17 102.4(3)
N3 C29 H29A 111.3
C17 C29 H29A 111.3
N3 C29 H29B 111.3
C17 C29 H29B 111.3
H29A C29 H29B 109.2
C25 C30 C16 120.6(4)
C25 C30 H30 119.7
C16 C30 H30 119.7
N4 C31 C24 100.5(5)
N4 C31 H31A 111.7
C24 C31 H31A 111.7
N4 C31 H31B 111.7
C24 C31 H31B 111.7
H31A C31 H31B 109.4
N4 C32 C24 104.0(7)
N4 C32 H32A 111
C24 C32 H32A 111
N4 C32 H32B 111
C24 C32 H32B 111
H32A C32 H32B 109
C28 C33 H33A 109.5
C28 C33 H33B 109.5
H33A C33 H33B 109.5
C28 C33 H33C 109.5
H33A C33 H33C 109.5
H33B C33 H33C 109.5
C28 C34 H34A 109.5
C28 C34 H34B 109.5
H34A C34 H34B 109.5
C28 C34 H34C 109.5
H34A C34 H34C 109.5
H34B C34 H34C 109.5
C28 C35 H35A 109.5
C28 C35 H35B 109.5
H35A C35 H35B 109.5
C28 C35 H35C 109.5
H35A C35 H35C 109.5
H35B C35 H35C 109.5
C28 C36 H36A 109.5
C28 C36 H36B 109.5
H36A C36 H36B 109.5
C28 C36 H36C 109.5
H36A C36 H36C 109.5
H36B C36 H36C 109.5
C28 C37 H37A 109.5
C28 C37 H37B 109.5
H37A C37 H37B 109.5
C28 C37 H37C 109.5
H37A C37 H37C 109.5
H37B C37 H37C 109.5
C28 C38 H38A 109.5
C28 C38 H38B 109.5
H38A C38 H38B 109.5
C28 C38 H38C 109.5
H38A C38 H38C 109.5
H38B C38 H38C 109.5

loop_
_geom_bond_atom_site_label_1
_geom_bond_atom_site_label_2
_geom_bond_distance
P1 N2 1.611(3)
P1 N1 1.618(3)
P1 N4 1.622(3)
P1 N3 1.628(3)
N1 C14 1.481(4)
N1 C9 1.483(4)
N2 C28 1.492(5)
N2 H2 0.88
N3 C29 1.478(4)
N3 C13 1.485(4)
N4 C11 1.480(5)
N4 C32 1.480(10)
N4 C31 1.526(7)
B1 O1 1.511(6)
B1 C1 1.628(5)
B1 C3 1.633(6)
B1 C2 1.639(6)
B1 H1A 1.12(3)
O1 H1B 0.84
C1 C8 1.392(5)
C1 C21 1.407(5)
C2 C23 1.397(5)
C2 C16 1.402(5)
C3 C6 1.392(5)
C3 C20 1.413(5)
C4 C7 1.380(5)
C4 C20 1.384(5)
C4 H4 0.95
C5 C22 1.374(5)
C5 C15 1.390(5)
C5 H5 0.95
C6 C19 1.387(5)
C6 H6 0.95
C7 C19 1.383(5)
C7 H7 0.95
C8 C15 1.393(5)
C8 H8 0.95
C9 C12 1.518(5)
C9 H9A 0.99
C9 H9B 0.99
C10 C14 1.520(5)
C10 C12 1.525(5)
C10 H10A 0.99
C10 H10B 0.99
C11 C18 1.513(5)
C11 H11A 0.99
C11 H11B 0.99
C12 H12A 0.99
C12 H12B 0.99
C13 C26 1.532(5)
C13 H13A 0.99
C13 H13B 0.99
C14 H14A 0.99
C14 H14B 0.99
C15 H15 0.95
C16 C30 1.395(5)
C16 H16 0.95
C17 C29 1.507(6)
C17 C26 1.518(5)
C17 H17A 0.99
C17 H17B 0.99
C18 C24 1.529(5)
C18 H18A 0.99
C18 H18B 0.99
C19 H19 0.95
C20 H20 0.95
C21 C22 1.380(5)
C21 H21 0.95
C22 H22 0.95
C23 C27 1.386(6)
C23 H23 0.95
C24 C32 1.526(12)
C24 C31 1.553(9)
C24 H24A 0.99
C24 H24B 0.99
C24 H24C 0.99
C24 H24D 0.99
C25 C30 1.366(6)
C25 C27 1.396(6)
C25 H25 0.95
C26 H26A 0.99
C26 H26B 0.99
C27 H27 0.95
C28 C37 1.396(11)
C28 C33 1.465(11)
C28 C34 1.487(9)
C28 C38 1.497(12)
C28 C35 1.645(10)
C28 C36 1.688(12)
C29 H29A 0.99
C29 H29B 0.99
C30 H30 0.95
C31 H31A 0.99
C31 H31B 0.99
C32 H32A 0.99
C32 H32B 0.99
C33 H33A 0.98
C33 H33B 0.98
C33 H33C 0.98
C34 H34A 0.98
C34 H34B 0.98
C34 H34C 0.98
C35 H35A 0.98
C35 H35B 0.98
C35 H35C 0.98
C36 H36A 0.98
C36 H36B 0.98
C36 H36C 0.98
C37 H37A 0.98
C37 H37B 0.98
C37 H37C 0.98
C38 H38A 0.98
C38 H38B 0.98
C38 H38C 0.98
